data_1545666
loop_
_publ_author_name
'Tanaka, Mirai'
'Muraoka, Shunsuke'
'Matsui, Yasunori'
'Ohta, Eisuke'
'Ogaki, Takuya'
'Mizuno, Kazuhiko'
'Ikeda, Hiroshi'

_publ_section_title
;
 Cooperative Effects of o- and m-Methyl Groups on the Intramolecular
 Charge-Transfer Emission Properties of Dibenzoylmethanatoboron
 Difluorides
;
_journal_name_full 'Photochem. Photobiol. Sci.'
_journal_paper_doi 10.1039/C7PP00005G
_journal_year 2017
_chemical_formula_sum 'C17 H15 B F2 O2'
_chemical_formula_weight 300.10
_chemical_melting_point 126.5(5)
_chemical_name_common p-xyBF2
_chemical_name_systematic
;
 ?
;
_space_group_IT_number 14
_symmetry_cell_setting monoclinic
_symmetry_space_group_name_Hall '-P 2yab'
_symmetry_space_group_name_H-M 'P 1 21/a 1'
_atom_sites_solution_hydrogens geom
_atom_sites_solution_primary direct
_atom_sites_solution_secondary difmap
_audit_creation_method SHELXL-97
_audit_update_record
;
2016-12-23 deposited with the CCDC.
2017-03-31 downloaded from the CCDC.
;
_cell_angle_alpha 90.00
_cell_angle_beta 104.760(3)
_cell_angle_gamma 90.00
_cell_formula_units_Z 8
_cell_length_a 14.2946(13)
_cell_length_b 14.0130(10)
_cell_length_c 15.2327(11)
_cell_measurement_reflns_used 12341
_cell_measurement_temperature 296(2)
_cell_measurement_theta_max 27.365
_cell_measurement_theta_min 3.125
_cell_volume 2950.6(4)
_computing_molecular_graphics 'Yadokari-XG 2009 (Wakita Nemoto et al., 2009)'
_computing_publication_material 'Yadokari-XG 2009 (Wakita,Nemoto et al., 2009)'
_computing_structure_refinement 'SHELXL-97 (Sheldrick, 1997)'
_diffrn_ambient_temperature 296(2)
_diffrn_measured_fraction_theta_full 0.991
_diffrn_measured_fraction_theta_max 0.991
_diffrn_measurement_device_type 'Rigaku R-AXIS RAPID'
_diffrn_measurement_method /w
_diffrn_radiation_monochromator graphite
_diffrn_radiation_source 'fine-focus sealed tube'
_diffrn_radiation_type MoK\a
_diffrn_radiation_wavelength 0.71075
_diffrn_reflns_av_R_equivalents 0.0813
_diffrn_reflns_av_sigmaI/netI 0.0870
_diffrn_reflns_limit_h_max 18
_diffrn_reflns_limit_h_min -18
_diffrn_reflns_limit_k_max 18
_diffrn_reflns_limit_k_min -17
_diffrn_reflns_limit_l_max 19
_diffrn_reflns_limit_l_min -19
_diffrn_reflns_number 27624
_diffrn_reflns_theta_full 27.43
_diffrn_reflns_theta_max 27.43
_diffrn_reflns_theta_min 3.12
_exptl_absorpt_coefficient_mu 0.103
_exptl_absorpt_correction_T_max 1.0000
_exptl_absorpt_correction_T_min 0.3266
_exptl_absorpt_correction_type multi-scan
_exptl_absorpt_process_details 'ABSCOR (Rigaku, 1995)'
_exptl_crystal_colour block
_exptl_crystal_density_diffrn 1.351
_exptl_crystal_density_meas ?
_exptl_crystal_density_method 'not measured'
_exptl_crystal_description yellow
_exptl_crystal_F_000 1248
_exptl_crystal_size_max 0.900
_exptl_crystal_size_mid 0.300
_exptl_crystal_size_min 0.300
_refine_diff_density_max 0.307
_refine_diff_density_min -0.252
_refine_diff_density_rms 0.075
_refine_ls_extinction_coef 0.0038(9)
_refine_ls_extinction_expression Fc^*^=kFc[1+0.001xFc^2^\l^3^/sin(2\q)]^-1/4^
_refine_ls_extinction_method SHELXL
_refine_ls_goodness_of_fit_ref 0.876
_refine_ls_hydrogen_treatment constr
_refine_ls_matrix_type full
_refine_ls_number_parameters 402
_refine_ls_number_reflns 6671
_refine_ls_number_restraints 0
_refine_ls_restrained_S_all 0.876
_refine_ls_R_factor_all 0.1260
_refine_ls_R_factor_gt 0.0583
_refine_ls_shift/su_max 0.006
_refine_ls_shift/su_mean 0.002
_refine_ls_structure_factor_coef Fsqd
_refine_ls_weighting_details 'calc w=1/[\s^2^(Fo^2^)+(0.0985P)^2^+0.0000P] where P=(Fo^2^+2Fc^2^)/3'
_refine_ls_weighting_scheme calc
_refine_ls_wR_factor_gt 0.1484
_refine_ls_wR_factor_ref 0.1931
_reflns_number_gt 2816
_reflns_number_total 6671
_reflns_threshold_expression >2sigma(I)
_cod_data_source_file c7pp00005g2.cif
_cod_data_source_block ydkr
_cod_depositor_comments
;
The following automatic conversions were performed:

'_chemical_melting_point' value '126-127' was changed to '126.5(5)' -
the average value was taken and precision was estimated.

'_exptl_crystal_density_meas' value 'not measured' was changed to '?'
- the value is perceived as not measured.

Automatic conversion script
Id: cif_fix_values 4973 2017-02-22 13:04:09Z antanas 

2019-02-18
Z value and formula fixed to values more according to usual
chemical conventions.                 miguel
;
_cod_original_formula_sum 'C34 H30 B2 F4 O4'
_cod_original_formula_weight 600.20
_cod_original_formula_units_Z 4
_cod_original_sg_symbol_H-M 'P 21/a'
_cod_database_code 1545666

loop_
_symmetry_equiv_pos_as_xyz
'x, y, z'
'-x+1/2, y+1/2, -z'
'-x, -y, -z'
'x-1/2, -y-1/2, z'

loop_
_atom_site_label
_atom_site_type_symbol
_atom_site_fract_x
_atom_site_fract_y
_atom_site_fract_z
_atom_site_U_iso_or_equiv
_atom_site_adp_type
_atom_site_occupancy
_atom_site_symmetry_multiplicity
_atom_site_calc_flag
_atom_site_refinement_flags
C27 C 1.14201(15) -0.29749(14) 0.27455(12) 0.0543(5) Uani 1 1 d .
O1 O 0.79687(13) 0.02533(9) 0.09655(8) 0.0788(5) Uani 1 1 d .
O3 O 0.78961(13) 0.19913(9) 0.09810(8) 0.0807(6) Uani 1 1 d .
C28 C 0.86283(14) -0.06659(13) 0.22595(12) 0.0508(5) Uani 1 1 d .
O2 O 1.19158(13) -0.20261(10) 0.40416(9) 0.0816(5) Uani 1 1 d .
C1 C 0.85340(14) 0.29190(12) 0.22914(11) 0.0480(5) Uani 1 1 d .
C2 C 1.16079(15) -0.20301(14) 0.31641(12) 0.0561(5) Uani 1 1 d .
O4 O 1.18335(15) -0.02917(10) 0.40011(9) 0.0904(6) Uani 1 1 d .
F1 F 0.79582(13) 0.11529(9) -0.03065(8) 0.0981(6) Uani 1 1 d .
C5 C 0.83030(14) 0.19873(13) 0.18390(12) 0.0498(5) Uani 1 1 d .
C6 C 0.83645(15) 0.02729(13) 0.18315(11) 0.0503(5) Uani 1 1 d .
C7 C 1.12630(15) 0.06075(14) 0.26634(12) 0.0543(5) Uani 1 1 d .
F3 F 1.16705(15) -0.11498(10) 0.52398(9) 0.1145(7) Uani 1 1 d .
C9 C 1.15309(16) -0.03155(14) 0.31290(12) 0.0562(5) Uani 1 1 d .
F2 F 0.66061(13) 0.10911(9) 0.01963(10) 0.0994(6) Uani 1 1 d .
C11 C 0.87392(15) 0.29449(13) 0.32370(12) 0.0541(5) Uani 1 1 d .
H1 H 0.8703 0.2380 0.3547 0.065 Uiso 1 1 calc R
C12 C 0.85207(16) 0.11252(13) 0.22865(12) 0.0593(6) Uani 1 1 d .
H2 H 0.8780 0.1124 0.2912 0.071 Uiso 1 1 calc R
C13 C 0.91132(16) -0.07492(15) 0.31741(13) 0.0625(6) Uani 1 1 d .
H3 H 0.9289 -0.0204 0.3525 0.075 Uiso 1 1 calc R
C14 C 1.09389(17) -0.30851(16) 0.18350(14) 0.0720(7) Uani 1 1 d .
H4 H 1.0745 -0.2549 0.1475 0.086 Uiso 1 1 calc R
C15 C 0.89942(16) 0.37750(13) 0.37336(13) 0.0565(6) Uani 1 1 d .
F4 F 1.31192(14) -0.10864(10) 0.49233(12) 0.1210(7) Uani 1 1 d .
C17 C 1.14485(18) -0.11845(14) 0.26934(13) 0.0672(7) Uani 1 1 d .
H5 H 1.1280 -0.1199 0.2062 0.081 Uiso 1 1 calc R
C18 C 1.10605(16) 0.06186(15) 0.17195(13) 0.0630(6) Uani 1 1 d .
H6 H 1.1104 0.0049 0.1419 0.076 Uiso 1 1 calc R
C29 C 0.93346(17) -0.16422(15) 0.35609(14) 0.0709(7) Uani 1 1 d .
H7 H 0.9654 -0.1695 0.4172 0.085 Uiso 1 1 calc R
C19 C 0.85670(16) 0.37682(13) 0.18027(13) 0.0557(5) Uani 1 1 d .
C20 C 1.17020(17) -0.37879(14) 0.32679(14) 0.0621(6) Uani 1 1 d .
H8 H 1.2025 -0.3729 0.3878 0.075 Uiso 1 1 calc R
C21 C 0.88075(17) 0.46002(14) 0.23181(14) 0.0671(6) Uani 1 1 d .
H9 H 0.8828 0.5174 0.2017 0.081 Uiso 1 1 calc R
C22 C 0.90141(17) 0.46059(14) 0.32470(14) 0.0668(6) Uani 1 1 d .
H10 H 0.9171 0.5179 0.3557 0.080 Uiso 1 1 calc R
C23 C 1.12057(16) 0.14639(15) 0.31332(13) 0.0611(6) Uani 1 1 d .
C24 C 1.07965(17) 0.14394(15) 0.12052(13) 0.0634(6) Uani 1 1 d .
C25 C 0.90822(17) -0.24526(16) 0.30423(15) 0.0721(7) Uani 1 1 d .
H11 H 0.9237 -0.3051 0.3304 0.087 Uiso 1 1 calc R
C26 C 0.83772(16) -0.14917(14) 0.17518(13) 0.0592(6) Uani 1 1 d .
H12 H 0.8052 -0.1447 0.1141 0.071 Uiso 1 1 calc R
C30 C 1.10284(19) -0.47819(18) 0.19863(16) 0.0803(7) Uani 1 1 d .
H13 H 1.0897 -0.5386 0.1733 0.096 Uiso 1 1 calc R
B3 B 0.7595(3) 0.11178(18) 0.04336(16) 0.0720(9) Uani 1 1 d .
C31 C 1.15045(19) -0.46857(16) 0.28839(16) 0.0751(7) Uani 1 1 d .
H14 H 1.1696 -0.5226 0.3238 0.090 Uiso 1 1 calc R
C32 C 1.07642(16) 0.22759(16) 0.16800(15) 0.0689(6) Uani 1 1 d .
H15 H 1.0605 0.2844 0.1361 0.083 Uiso 1 1 calc R
C33 C 1.0545(2) 0.14253(17) 0.01845(14) 0.0914(8) Uani 1 1 d .
H16 H 1.0798 0.0855 -0.0018 0.137 Uiso 1 1 calc R
H17 H 1.0823 0.1973 -0.0032 0.137 Uiso 1 1 calc R
H18 H 0.9855 0.1439 -0.0048 0.137 Uiso 1 1 calc R
C34 C 1.09599(17) 0.22871(15) 0.26038(15) 0.0697(6) Uani 1 1 d .
H19 H 1.0929 0.2866 0.2894 0.084 Uiso 1 1 calc R
B8 B 1.2148(3) -0.11417(19) 0.45761(17) 0.0795(10) Uani 1 1 d .
C35 C 1.07460(19) -0.39836(17) 0.14614(16) 0.0792(7) Uani 1 1 d .
H20 H 1.0424 -0.4049 0.0852 0.095 Uiso 1 1 calc R
C36 C 0.8416(2) 0.38411(15) 0.07940(13) 0.0840(8) Uani 1 1 d .
H21 H 0.7739 0.3790 0.0503 0.126 Uiso 1 1 calc R
H22 H 0.8760 0.3335 0.0588 0.126 Uiso 1 1 calc R
H23 H 0.8654 0.4445 0.0646 0.126 Uiso 1 1 calc R
C37 C 0.9266(2) 0.37680(15) 0.47557(13) 0.0814(8) Uani 1 1 d .
H24 H 0.9006 0.3206 0.4968 0.122 Uiso 1 1 calc R
H25 H 0.9006 0.4325 0.4975 0.122 Uiso 1 1 calc R
H26 H 0.9957 0.3768 0.4976 0.122 Uiso 1 1 calc R
C38 C 0.86047(17) -0.23812(14) 0.21434(15) 0.0699(7) Uani 1 1 d .
H27 H 0.8433 -0.2930 0.1796 0.084 Uiso 1 1 calc R
C39 C 1.1356(2) 0.15584(17) 0.41445(14) 0.0977(10) Uani 1 1 d .
H28 H 1.0968 0.1094 0.4352 0.147 Uiso 1 1 calc R
H29 H 1.1170 0.2187 0.4285 0.147 Uiso 1 1 calc R
H30 H 1.2026 0.1455 0.4441 0.147 Uiso 1 1 calc R

loop_
_atom_site_aniso_label
_atom_site_aniso_U_11
_atom_site_aniso_U_22
_atom_site_aniso_U_33
_atom_site_aniso_U_23
_atom_site_aniso_U_13
_atom_site_aniso_U_12
C27 0.0562(13) 0.0545(12) 0.0538(11) 0.0039(9) 0.0167(10) 0.0037(10)
O1 0.1281(15) 0.0490(8) 0.0463(8) -0.0035(6) -0.0019(8) 0.0094(8)
O3 0.1341(15) 0.0485(8) 0.0444(8) 0.0003(6) -0.0049(8) 0.0053(9)
C28 0.0558(13) 0.0476(11) 0.0502(10) 0.0022(9) 0.0159(9) 0.0029(9)
O2 0.1289(15) 0.0578(9) 0.0476(8) 0.0040(7) 0.0032(8) -0.0036(9)
C1 0.0500(12) 0.0427(10) 0.0503(10) 0.0006(8) 0.0109(9) -0.0010(9)
C2 0.0605(14) 0.0572(12) 0.0502(11) 0.0024(9) 0.0136(10) 0.0003(10)
O4 0.1566(18) 0.0571(10) 0.0466(8) 0.0014(7) 0.0062(9) -0.0023(10)
F1 0.1599(17) 0.0751(9) 0.0623(8) 0.0018(6) 0.0335(9) 0.0093(9)
C5 0.0538(13) 0.0488(11) 0.0450(10) 0.0009(8) 0.0092(9) -0.0002(9)
C6 0.0559(13) 0.0495(11) 0.0451(10) -0.0015(8) 0.0120(9) 0.0029(9)
C7 0.0592(14) 0.0518(12) 0.0530(11) 0.0037(9) 0.0165(9) 0.0014(10)
F3 0.200(2) 0.0775(10) 0.0738(9) 0.0006(7) 0.0495(11) -0.0161(10)
C9 0.0630(14) 0.0563(12) 0.0503(11) 0.0025(9) 0.0162(10) -0.0016(10)
F2 0.1023(13) 0.0696(9) 0.1101(11) -0.0116(7) -0.0028(9) 0.0099(8)
C11 0.0640(14) 0.0462(11) 0.0516(11) 0.0011(8) 0.0136(9) -0.0023(10)
C12 0.0814(17) 0.0470(12) 0.0432(10) -0.0004(8) 0.0044(10) -0.0010(10)
C13 0.0712(16) 0.0563(13) 0.0566(12) 0.0015(10) 0.0099(10) 0.0047(11)
C14 0.0818(18) 0.0694(15) 0.0622(13) 0.0024(11) 0.0133(12) 0.0003(13)
C15 0.0626(14) 0.0530(12) 0.0540(11) -0.0060(9) 0.0150(10) -0.0074(10)
F4 0.1210(15) 0.0812(10) 0.1306(13) 0.0135(8) -0.0232(11) -0.0187(9)
C17 0.0956(19) 0.0559(13) 0.0477(11) 0.0007(9) 0.0136(11) 0.0073(12)
C18 0.0781(17) 0.0542(12) 0.0585(12) 0.0036(10) 0.0207(11) 0.0048(11)
C29 0.0776(17) 0.0684(15) 0.0646(13) 0.0157(12) 0.0145(12) 0.0133(13)
C19 0.0601(14) 0.0494(11) 0.0544(11) 0.0082(9) 0.0089(10) 0.0022(10)
C20 0.0665(15) 0.0626(14) 0.0590(12) 0.0031(10) 0.0190(11) 0.0030(11)
C21 0.0816(17) 0.0463(12) 0.0700(14) 0.0057(10) 0.0132(12) -0.0027(11)
C22 0.0812(18) 0.0490(12) 0.0682(13) -0.0081(10) 0.0155(12) -0.0114(11)
C23 0.0622(15) 0.0576(13) 0.0626(12) -0.0026(10) 0.0143(11) 0.0005(11)
C24 0.0688(16) 0.0630(13) 0.0604(12) 0.0115(10) 0.0198(11) 0.0050(11)
C25 0.0826(18) 0.0537(13) 0.0820(15) 0.0135(11) 0.0248(13) 0.0120(12)
C26 0.0695(15) 0.0526(12) 0.0561(11) -0.0002(10) 0.0173(10) 0.0038(11)
C30 0.088(2) 0.0680(16) 0.0901(17) -0.0177(13) 0.0316(15) -0.0124(13)
B3 0.107(3) 0.0565(16) 0.0427(13) -0.0011(11) 0.0004(15) 0.0065(15)
C31 0.0863(19) 0.0596(14) 0.0854(16) 0.0001(12) 0.0330(14) 0.0027(12)
C32 0.0664(16) 0.0592(14) 0.0804(15) 0.0153(12) 0.0175(12) 0.0057(11)
C33 0.117(2) 0.0917(17) 0.0663(14) 0.0232(13) 0.0257(14) 0.0133(17)
C34 0.0699(17) 0.0548(13) 0.0826(16) -0.0017(11) 0.0161(12) 0.0025(11)
B8 0.119(3) 0.0653(18) 0.0434(13) 0.0055(12) 0.0003(16) -0.0075(17)
C35 0.089(2) 0.0755(17) 0.0706(14) -0.0138(13) 0.0151(13) -0.0087(14)
C36 0.119(2) 0.0642(15) 0.0613(13) 0.0163(10) 0.0101(14) -0.0039(14)
C37 0.118(2) 0.0685(15) 0.0577(13) -0.0112(10) 0.0213(13) -0.0110(14)
C38 0.0855(18) 0.0470(12) 0.0786(15) 0.0007(11) 0.0237(13) 0.0009(11)
C39 0.138(3) 0.0783(17) 0.0685(15) -0.0163(12) 0.0115(16) 0.0153(17)

loop_
_atom_type_symbol
_atom_type_description
_atom_type_scat_dispersion_real
_atom_type_scat_dispersion_imag
_atom_type_scat_source
C C 0.0033 0.0016 'International Tables Vol C Tables 4.2.6.8 and 6.1.1.4'
H H 0.0000 0.0000 'International Tables Vol C Tables 4.2.6.8 and 6.1.1.4'
B B 0.0013 0.0007 'International Tables Vol C Tables 4.2.6.8 and 6.1.1.4'
O O 0.0106 0.0060 'International Tables Vol C Tables 4.2.6.8 and 6.1.1.4'
F F 0.0171 0.0103 'International Tables Vol C Tables 4.2.6.8 and 6.1.1.4'

loop_
_geom_angle_atom_site_label_1
_geom_angle_atom_site_label_2
_geom_angle_atom_site_label_3
_geom_angle
C20 C27 C14 118.54(19)
C20 C27 C2 119.85(17)
C14 C27 C2 121.59(18)
C6 O1 B3 122.89(15)
C5 O3 B3 123.97(15)
C26 C28 C13 118.65(17)
C26 C28 C6 119.82(16)
C13 C28 C6 121.52(17)
C2 O2 B8 122.88(16)
C11 C1 C19 119.75(16)
C11 C1 C5 117.96(16)
C19 C1 C5 122.28(16)
O2 C2 C17 120.13(17)
O2 C2 C27 115.43(16)
C17 C2 C27 124.41(17)
C9 O4 B8 124.14(17)
O3 C5 C12 119.38(16)
O3 C5 C1 117.39(15)
C12 C5 C1 123.22(16)
O1 C6 C12 120.38(16)
O1 C6 C28 115.29(15)
C12 C6 C28 124.32(16)
C18 C7 C23 119.39(17)
C18 C7 C9 117.74(17)
C23 C7 C9 122.87(17)
O4 C9 C17 119.00(17)
O4 C9 C7 116.74(16)
C17 C9 C7 124.24(17)
C15 C11 C1 122.87(17)
C6 C12 C5 121.65(16)
C29 C13 C28 120.16(19)
C35 C14 C27 120.6(2)
C22 C15 C11 116.90(17)
C22 C15 C37 121.61(17)
C11 C15 C37 121.48(17)
C2 C17 C9 121.92(18)
C24 C18 C7 123.15(19)
C25 C29 C13 120.18(19)
C21 C19 C1 116.32(17)
C21 C19 C36 117.97(17)
C1 C19 C36 125.64(17)
C31 C20 C27 120.29(19)
C22 C21 C19 122.83(18)
C21 C22 C15 121.31(18)
C34 C23 C7 116.58(18)
C34 C23 C39 117.78(19)
C7 C23 C39 125.61(18)
C32 C24 C18 116.55(18)
C32 C24 C33 121.35(19)
C18 C24 C33 122.1(2)
C38 C25 C29 120.28(19)
C38 C26 C28 120.78(18)
C31 C30 C35 119.9(2)
F1 B3 F2 111.7(2)
F1 B3 O1 108.9(2)
F2 B3 O1 109.1(2)
F1 B3 O3 108.7(2)
F2 B3 O3 107.7(2)
O1 B3 O3 110.83(17)
C30 C31 C20 120.4(2)
C34 C32 C24 121.58(19)
C32 C34 C23 122.7(2)
F3 B8 F4 111.7(2)
F3 B8 O2 108.7(2)
F4 B8 O2 109.1(3)
F3 B8 O4 108.3(3)
F4 B8 O4 108.1(2)
O2 B8 O4 111.01(17)
C30 C35 C14 120.3(2)
C25 C38 C26 120.0(2)

loop_
_geom_bond_atom_site_label_1
_geom_bond_atom_site_label_2
_geom_bond_distance
C27 C20 1.389(3)
C27 C14 1.391(3)
C27 C2 1.464(3)
O1 C6 1.2965(19)
O1 B3 1.479(3)
O3 C5 1.2881(19)
O3 B3 1.482(3)
C28 C26 1.387(3)
C28 C13 1.394(2)
C28 C6 1.474(2)
O2 C2 1.296(2)
O2 B8 1.473(3)
C1 C11 1.395(2)
C1 C19 1.411(2)
C1 C5 1.474(2)
C2 C17 1.374(2)
O4 C9 1.288(2)
O4 B8 1.479(3)
F1 B3 1.357(3)
C5 C12 1.383(2)
C6 C12 1.370(2)
C7 C18 1.393(2)
C7 C23 1.410(3)
C7 C9 1.478(2)
F3 B8 1.356(4)
C9 C17 1.377(3)
F2 B3 1.367(4)
C11 C15 1.385(2)
C13 C29 1.385(3)
C14 C35 1.380(3)
C15 C22 1.384(3)
C15 C37 1.506(3)
F4 B8 1.356(4)
C18 C24 1.389(3)
C29 C25 1.378(3)
C19 C21 1.399(3)
C19 C36 1.500(3)
C20 C31 1.386(3)
C21 C22 1.370(3)
C23 C34 1.400(3)
C23 C39 1.506(3)
C24 C32 1.384(3)
C24 C33 1.504(3)
C25 C38 1.369(3)
C26 C38 1.384(3)
C30 C31 1.370(3)
C30 C35 1.374(3)
C32 C34 1.363(3)

loop_
_geom_torsion_atom_site_label_1
_geom_torsion_atom_site_label_2
_geom_torsion_atom_site_label_3
_geom_torsion_atom_site_label_4
_geom_torsion
B8 O2 C2 C17 -2.5(4)
B8 O2 C2 C27 179.6(2)
C20 C27 C2 O2 -9.1(3)
C14 C27 C2 O2 169.11(19)
C20 C27 C2 C17 173.1(2)
C14 C27 C2 C17 -8.6(4)
B3 O3 C5 C12 3.1(4)
B3 O3 C5 C1 -178.3(2)
C11 C1 C5 O3 163.90(18)
C19 C1 C5 O3 -17.1(3)
C11 C1 C5 C12 -17.5(3)
C19 C1 C5 C12 161.5(2)
B3 O1 C6 C12 -5.0(4)
B3 O1 C6 C28 175.6(2)
C26 C28 C6 O1 -5.2(3)
C13 C28 C6 O1 175.97(19)
C26 C28 C6 C12 175.4(2)
C13 C28 C6 C12 -3.4(3)
B8 O4 C9 C17 3.0(4)
B8 O4 C9 C7 -178.9(2)
C18 C7 C9 O4 171.5(2)
C23 C7 C9 O4 -8.5(3)
C18 C7 C9 C17 -10.6(3)
C23 C7 C9 C17 169.4(2)
C19 C1 C11 C15 -1.1(3)
C5 C1 C11 C15 178.0(2)
O1 C6 C12 C5 -2.8(4)
C28 C6 C12 C5 176.6(2)
O3 C5 C12 C6 3.7(3)
C1 C5 C12 C6 -174.8(2)
C26 C28 C13 C29 -0.1(3)
C6 C28 C13 C29 178.7(2)
C20 C27 C14 C35 0.1(4)
C2 C27 C14 C35 -178.2(2)
C1 C11 C15 C22 1.7(3)
C1 C11 C15 C37 -176.5(2)
O2 C2 C17 C9 -5.3(4)
C27 C2 C17 C9 172.3(2)
O4 C9 C17 C2 5.1(4)
C7 C9 C17 C2 -172.8(2)
C23 C7 C18 C24 -0.3(3)
C9 C7 C18 C24 179.7(2)
C28 C13 C29 C25 0.4(4)
C11 C1 C19 C21 -0.2(3)
C5 C1 C19 C21 -179.21(19)
C11 C1 C19 C36 176.6(2)
C5 C1 C19 C36 -2.5(3)
C14 C27 C20 C31 0.0(3)
C2 C27 C20 C31 178.3(2)
C1 C19 C21 C22 0.8(3)
C36 C19 C21 C22 -176.2(2)
C19 C21 C22 C15 -0.1(4)
C11 C15 C22 C21 -1.1(4)
C37 C15 C22 C21 177.1(2)
C18 C7 C23 C34 -1.1(3)
C9 C7 C23 C34 178.9(2)
C18 C7 C23 C39 176.9(2)
C9 C7 C23 C39 -3.1(4)
C7 C18 C24 C32 1.6(3)
C7 C18 C24 C33 -177.7(2)
C13 C29 C25 C38 -0.5(4)
C13 C28 C26 C38 -0.1(3)
C6 C28 C26 C38 -179.0(2)
C6 O1 B3 F1 129.8(2)
C6 O1 B3 F2 -108.0(2)
C6 O1 B3 O3 10.4(4)
C5 O3 B3 F1 -129.0(2)
C5 O3 B3 F2 109.8(2)
C5 O3 B3 O1 -9.5(4)
C35 C30 C31 C20 0.2(4)
C27 C20 C31 C30 -0.1(4)
C18 C24 C32 C34 -1.5(3)
C33 C24 C32 C34 177.8(2)
C24 C32 C34 C23 0.1(4)
C7 C23 C34 C32 1.3(3)
C39 C23 C34 C32 -176.9(2)
C2 O2 B8 F3 128.2(2)
C2 O2 B8 F4 -109.8(2)
C2 O2 B8 O4 9.2(4)
C9 O4 B8 F3 -128.7(2)
C9 O4 B8 F4 110.1(3)
C9 O4 B8 O2 -9.6(4)
C31 C30 C35 C14 -0.1(4)
C27 C14 C35 C30 0.0(4)
C29 C25 C38 C26 0.3(4)
C28 C26 C38 C25 0.1(4)
